data_4073027
loop_
_publ_author_name
'Song, Li-Cheng'
'Yu, Guang-Ao'
'Liu, Yang'
'Yin, Bang-Shao'
'Zhang, Xiao-Guang'
'Hu, Qing-Mei'

_publ_section_title
;
 Synthesis and Structural Characterization of the
 \m-\h1:\h5-Ph2PC5H4Ligand-Containing Transition-Metal Cluster and
 Dinuclear Complexes (\m-\h1:\h5-Ph2PC5H4)(\m3-S)MFeCo(CO)7(M = Mo, W),
 (\m-\h1:\h5-Ph2PC5H4)(\m3-RC)MCo2(CO)7(M = Mo, W; R = Me, Ph), and
 (\m-\h1:\h5-Ph2PC5H4)CpMo2(CO)5Obtained from the Studied Isolobal
 Displacement Reactions
;
_journal_issue 8
_journal_name_full Organometallics
_journal_page_first 1966
_journal_paper_doi 10.1021/om070020a
_journal_volume 26
_journal_year 2007
_chemical_formula_sum 'C26 H17 Co2 Mo O7 P'
_chemical_formula_weight 686.17
_chemical_name_systematic
; 
 ? 
;
_space_group_IT_number 14
_symmetry_cell_setting monoclinic
_symmetry_space_group_name_Hall '-P 2ybc'
_symmetry_space_group_name_H-M 'P 1 21/c 1'
_atom_sites_solution_hydrogens geom
_atom_sites_solution_primary direct
_atom_sites_solution_secondary difmap
_audit_creation_method SHELXL-97
_cell_angle_alpha 90.00
_cell_angle_beta 101.293(4)
_cell_angle_gamma 90.00
_cell_formula_units_Z 4
_cell_length_a 10.457(3)
_cell_length_b 14.716(4)
_cell_length_c 17.430(4)
_cell_measurement_reflns_used 969
_cell_measurement_temperature 293(2)
_cell_measurement_theta_max 24.26
_cell_measurement_theta_min 2.42
_cell_volume 2630.3(12)
_computing_cell_refinement 'Bruker SMART'
_computing_data_collection 'Bruker SMART'
_computing_data_reduction 'Bruker SAINT'
_computing_molecular_graphics 'Bruker SHELXTL'
_computing_publication_material 'Bruker SHELXTL'
_computing_structure_refinement 'SHELXL-97 (Sheldrick, 1997)'
_computing_structure_solution 'SHELXS-97 (Sheldrick, 1990)'
_diffrn_ambient_temperature 293(2)
_diffrn_measured_fraction_theta_full 0.999
_diffrn_measured_fraction_theta_max 0.999
_diffrn_measurement_device_type 'CCD area detector'
_diffrn_measurement_method 'phi and omega scans'
_diffrn_radiation_monochromator graphite
_diffrn_radiation_source 'fine-focus sealed tube'
_diffrn_radiation_type MoK\a
_diffrn_radiation_wavelength 0.71073
_diffrn_reflns_av_R_equivalents 0.0419
_diffrn_reflns_av_sigmaI/netI 0.0498
_diffrn_reflns_limit_h_max 12
_diffrn_reflns_limit_h_min -11
_diffrn_reflns_limit_k_max 17
_diffrn_reflns_limit_k_min -17
_diffrn_reflns_limit_l_max 15
_diffrn_reflns_limit_l_min -20
_diffrn_reflns_number 13511
_diffrn_reflns_theta_full 25.01
_diffrn_reflns_theta_max 25.01
_diffrn_reflns_theta_min 1.83
_exptl_absorpt_coefficient_mu 1.820
_exptl_absorpt_correction_T_max 1.000000
_exptl_absorpt_correction_T_min 0.752894
_exptl_absorpt_correction_type multi-scan
_exptl_absorpt_process_details SADABS
_exptl_crystal_density_diffrn 1.733
_exptl_crystal_density_meas ?
_exptl_crystal_density_method 'not measured'
_exptl_crystal_F_000 1360
_exptl_crystal_size_max 0.22
_exptl_crystal_size_mid 0.20
_exptl_crystal_size_min 0.16
_refine_diff_density_max 0.497
_refine_diff_density_min -0.409
_refine_diff_density_rms 0.096
_refine_ls_extinction_method none
_refine_ls_goodness_of_fit_ref 1.094
_refine_ls_hydrogen_treatment mixed
_refine_ls_matrix_type full
_refine_ls_number_parameters 335
_refine_ls_number_reflns 4638
_refine_ls_number_restraints 0
_refine_ls_restrained_S_all 1.094
_refine_ls_R_factor_all 0.0663
_refine_ls_R_factor_gt 0.0350
_refine_ls_shift/su_max 0.003
_refine_ls_shift/su_mean 0.001
_refine_ls_structure_factor_coef Fsqd
_refine_ls_weighting_details 'calc w=1/[\s^2^(Fo^2^)+(0.0355P)^2^+4.2892P] where P=(Fo^2^+2Fc^2^)/3'
_refine_ls_weighting_scheme calc
_refine_ls_wR_factor_gt 0.0725
_refine_ls_wR_factor_ref 0.1025
_reflns_number_gt 3282
_reflns_number_total 4638
_reflns_threshold_expression >2sigma(I)
_cod_data_source_file om070020asi20070108_082446.cif
_cod_data_source_block 040930a
_cod_depositor_comments
;
The following automatic conversions were performed:

'_symmetry_cell_setting' value 'Monoclinic' changed to 'monoclinic'
according to /home/saulius/struct/CIF-dictionaries/cif_core.dic
dictionary named 'cif_core.dic' version 2.4.1 from
2010-06-29.

'_exptl_absorpt_correction_type' value 'MULTI-SCAN'
changed to 'multi-scan' according to
/home/saulius/struct/CIF-dictionaries/cif_core.dic dictionary named
'cif_core.dic' version 2.4.1 from 2010-06-29.

Automatic conversion script
Id: cif_fix_values 1715 2011-07-08 13:25:40Z adriana 

The following automatic conversions were performed:

'_exptl_crystal_density_meas' value 'NONE' was changed to '?' - the
value is perceived as not measured.

Automatic conversion script
Id: cif_fix_values 3008 2015-01-20 13:52:24Z robertas 
;
_cod_original_sg_symbol_H-M P2(1)/c
_cod_database_code 4073027

loop_
_symmetry_equiv_pos_as_xyz
'x, y, z'
'-x, y+1/2, -z+1/2'
'-x, -y, -z'
'x, -y-1/2, z-1/2'

loop_
_atom_site_label
_atom_site_type_symbol
_atom_site_fract_x
_atom_site_fract_y
_atom_site_fract_z
_atom_site_U_iso_or_equiv
_atom_site_adp_type
_atom_site_occupancy
_atom_site_symmetry_multiplicity
_atom_site_calc_flag
_atom_site_refinement_flags
Mo1 Mo 0.80311(4) 0.26465(3) 0.22129(3) 0.03495(14) Uani 1 1 d .
Co1 Co 0.73132(7) 0.42821(5) 0.26042(4) 0.0393(2) Uani 1 1 d .
Co2 Co 0.88827(8) 0.34444(6) 0.36114(4) 0.0520(2) Uani 1 1 d .
P1 P 0.54140(13) 0.35592(9) 0.25018(7) 0.0341(3) Uani 1 1 d .
O1 O 1.0835(5) 0.1875(4) 0.2247(3) 0.0864(16) Uani 1 1 d .
O2 O 0.8440(5) 0.3469(3) 0.0631(3) 0.0765(14) Uani 1 1 d .
O3 O 0.7223(7) 0.5388(4) 0.1222(4) 0.129(3) Uani 1 1 d .
O4 O 0.7250(6) 0.5743(3) 0.3708(3) 0.0981(18) Uani 1 1 d .
O5 O 0.7112(5) 0.3355(5) 0.4718(3) 0.103(2) Uani 1 1 d .
O6 O 1.0126(7) 0.1700(5) 0.4046(3) 0.116(2) Uani 1 1 d .
O7 O 1.0755(6) 0.4833(5) 0.4318(4) 0.129(3) Uani 1 1 d .
C1 C 0.9830(6) 0.2162(4) 0.2248(4) 0.0521(15) Uani 1 1 d .
C2 C 0.8280(6) 0.3174(4) 0.1209(3) 0.0478(14) Uani 1 1 d .
C3 C 0.7208(7) 0.4951(4) 0.1754(4) 0.070(2) Uani 1 1 d .
C4 C 0.7257(6) 0.5156(4) 0.3278(4) 0.0609(17) Uani 1 1 d .
C5 C 0.7745(7) 0.3375(5) 0.4265(4) 0.0666(19) Uani 1 1 d .
C6 C 0.9652(7) 0.2386(6) 0.3863(4) 0.074(2) Uani 1 1 d .
C7 C 1.0020(8) 0.4280(6) 0.4064(5) 0.084(2) Uani 1 1 d .
C8 C 0.9045(6) 0.3865(4) 0.2586(3) 0.0475(14) Uani 1 1 d .
C9 C 1.0169(7) 0.4367(5) 0.2353(4) 0.076(2) Uani 1 1 d .
H9A H 0.9968 0.4493 0.1802 0.114 Uiso 1 1 calc R
H9B H 1.0941 0.4000 0.2472 0.114 Uiso 1 1 calc R
H9C H 1.0312 0.4928 0.2638 0.114 Uiso 1 1 calc R
C10 C 0.5845(5) 0.2418(3) 0.2273(3) 0.0357(12) Uani 1 1 d .
C11 C 0.6050(5) 0.2155(4) 0.1520(3) 0.0456(14) Uani 1 1 d .
H11 H 0.5685 0.2433 0.1048 0.055 Uiso 1 1 calc R
C12 C 0.6901(6) 0.1403(4) 0.1612(4) 0.0540(16) Uani 1 1 d .
H12 H 0.7194 0.1100 0.1211 0.065 Uiso 1 1 calc R
C13 C 0.7231(6) 0.1187(4) 0.2410(4) 0.0533(16) Uani 1 1 d .
H13 H 0.7778 0.0717 0.2630 0.064 Uiso 1 1 calc R
C14 C 0.6585(5) 0.1809(3) 0.2822(3) 0.0428(13) Uani 1 1 d .
H14 H 0.6634 0.1819 0.3361 0.051 Uiso 1 1 calc R
C15 C 0.4061(5) 0.3837(4) 0.1699(3) 0.0432(13) Uani 1 1 d .
C16 C 0.3067(6) 0.3226(5) 0.1457(3) 0.0564(16) Uani 1 1 d .
H16 H 0.3091 0.2653 0.1685 0.068 Uiso 1 1 calc R
C17 C 0.2026(7) 0.3473(6) 0.0867(4) 0.075(2) Uani 1 1 d .
H17 H 0.1350 0.3066 0.0698 0.090 Uiso 1 1 calc R
C18 C 0.2001(8) 0.4318(6) 0.0536(4) 0.083(3) Uani 1 1 d .
H18 H 0.1302 0.4483 0.0143 0.100 Uiso 1 1 calc R
C19 C 0.2969(9) 0.4909(5) 0.0771(4) 0.090(3) Uani 1 1 d .
H19 H 0.2948 0.5478 0.0538 0.107 Uiso 1 1 calc R
C20 C 0.3992(7) 0.4673(4) 0.1354(3) 0.0664(19) Uani 1 1 d .
H20 H 0.4655 0.5091 0.1520 0.080 Uiso 1 1 calc R
C21 C 0.4586(5) 0.3429(3) 0.3329(3) 0.0357(12) Uani 1 1 d .
C22 C 0.4072(6) 0.2612(4) 0.3522(3) 0.0517(15) Uani 1 1 d .
H22 H 0.4126 0.2099 0.3219 0.062 Uiso 1 1 calc R
C23 C 0.3480(7) 0.2556(4) 0.4161(4) 0.0641(18) Uani 1 1 d .
H23 H 0.3151 0.2003 0.4294 0.077 Uiso 1 1 calc R
C24 C 0.3378(6) 0.3316(4) 0.4600(3) 0.0574(17) Uani 1 1 d .
H24 H 0.2979 0.3275 0.5032 0.069 Uiso 1 1 calc R
C25 C 0.3856(6) 0.4131(4) 0.4411(3) 0.0518(15) Uani 1 1 d .
H25 H 0.3765 0.4647 0.4705 0.062 Uiso 1 1 calc R
C26 C 0.4478(5) 0.4189(3) 0.3779(3) 0.0419(13) Uani 1 1 d .
H26 H 0.4824 0.4741 0.3658 0.050 Uiso 1 1 calc R

loop_
_atom_site_aniso_label
_atom_site_aniso_U_11
_atom_site_aniso_U_22
_atom_site_aniso_U_33
_atom_site_aniso_U_23
_atom_site_aniso_U_13
_atom_site_aniso_U_12
Mo1 0.0382(3) 0.0314(2) 0.0387(3) -0.00279(19) 0.01609(19) 0.0005(2)
Co1 0.0479(5) 0.0303(4) 0.0453(4) -0.0043(3) 0.0226(3) -0.0034(3)
Co2 0.0416(5) 0.0710(6) 0.0431(5) -0.0120(4) 0.0073(3) 0.0015(4)
P1 0.0364(8) 0.0330(7) 0.0343(7) -0.0006(6) 0.0105(6) 0.0035(6)
O1 0.055(3) 0.091(4) 0.122(4) 0.003(3) 0.041(3) 0.022(3)
O2 0.107(4) 0.081(3) 0.051(3) 0.016(2) 0.037(3) 0.003(3)
O3 0.226(8) 0.082(4) 0.110(5) 0.053(4) 0.106(5) 0.041(4)
O4 0.131(5) 0.068(3) 0.111(4) -0.052(3) 0.062(4) -0.022(3)
O5 0.067(4) 0.195(6) 0.051(3) 0.016(3) 0.023(3) 0.028(4)
O6 0.132(6) 0.128(5) 0.079(4) 0.023(4) 0.003(3) 0.063(5)
O7 0.084(4) 0.155(6) 0.146(6) -0.088(5) 0.015(4) -0.037(4)
C1 0.052(4) 0.043(3) 0.067(4) 0.000(3) 0.026(3) 0.002(3)
C2 0.056(4) 0.045(3) 0.045(3) -0.005(3) 0.017(3) 0.002(3)
C3 0.103(6) 0.044(4) 0.076(5) 0.008(3) 0.051(4) 0.018(4)
C4 0.066(5) 0.049(4) 0.078(5) -0.017(3) 0.037(4) -0.014(3)
C5 0.054(4) 0.102(6) 0.041(4) 0.003(3) 0.003(3) 0.018(4)
C6 0.072(5) 0.104(6) 0.045(4) -0.001(4) 0.008(3) 0.018(5)
C7 0.060(5) 0.107(6) 0.086(5) -0.044(5) 0.015(4) -0.001(5)
C8 0.048(4) 0.046(3) 0.053(3) -0.013(3) 0.024(3) -0.008(3)
C9 0.067(5) 0.070(5) 0.107(6) -0.034(4) 0.054(4) -0.028(4)
C10 0.036(3) 0.028(3) 0.045(3) -0.003(2) 0.014(2) -0.002(2)
C11 0.043(3) 0.047(3) 0.048(3) -0.012(3) 0.012(3) -0.005(3)
C12 0.061(4) 0.041(3) 0.069(4) -0.022(3) 0.034(3) -0.010(3)
C13 0.055(4) 0.029(3) 0.083(5) 0.002(3) 0.033(3) 0.004(3)
C14 0.048(4) 0.035(3) 0.051(3) 0.005(2) 0.021(3) -0.004(3)
C15 0.041(3) 0.054(4) 0.036(3) -0.007(3) 0.010(2) 0.011(3)
C16 0.040(4) 0.077(4) 0.052(4) 0.001(3) 0.009(3) 0.009(3)
C17 0.047(4) 0.124(7) 0.051(4) -0.024(4) 0.007(3) 0.002(4)
C18 0.093(6) 0.106(7) 0.042(4) -0.006(4) -0.008(4) 0.050(5)
C19 0.127(8) 0.072(5) 0.053(4) -0.008(4) -0.025(5) 0.026(5)
C20 0.088(5) 0.052(4) 0.047(4) -0.004(3) -0.016(3) 0.014(4)
C21 0.029(3) 0.038(3) 0.040(3) 0.000(2) 0.008(2) 0.006(2)
C22 0.057(4) 0.042(3) 0.063(4) -0.013(3) 0.028(3) -0.009(3)
C23 0.081(5) 0.048(4) 0.075(4) -0.004(3) 0.047(4) -0.013(3)
C24 0.063(4) 0.065(4) 0.053(4) -0.003(3) 0.034(3) -0.003(3)
C25 0.053(4) 0.056(4) 0.051(4) -0.012(3) 0.021(3) 0.002(3)
C26 0.043(3) 0.035(3) 0.050(3) -0.002(2) 0.015(3) 0.000(2)

loop_
_atom_type_symbol
_atom_type_description
_atom_type_scat_dispersion_real
_atom_type_scat_dispersion_imag
_atom_type_scat_source
C C 0.0033 0.0016 'International Tables Vol C Tables 4.2.6.8 and 6.1.1.4'
H H 0.0000 0.0000 'International Tables Vol C Tables 4.2.6.8 and 6.1.1.4'
O O 0.0106 0.0060 'International Tables Vol C Tables 4.2.6.8 and 6.1.1.4'
P P 0.1023 0.0942 'International Tables Vol C Tables 4.2.6.8 and 6.1.1.4'
Co Co 0.3494 0.9721 'International Tables Vol C Tables 4.2.6.8 and 6.1.1.4'
Mo Mo -1.6832 0.6857 'International Tables Vol C Tables 4.2.6.8 and 6.1.1.4'

loop_
_geom_angle_atom_site_label_1
_geom_angle_atom_site_label_2
_geom_angle_atom_site_label_3
_geom_angle
C2 Mo1 C1 83.2(2)
C2 Mo1 C8 78.1(2)
C1 Mo1 C8 83.2(2)
C2 Mo1 C11 85.4(2)
C1 Mo1 C11 130.4(2)
C8 Mo1 C11 140.5(2)
C2 Mo1 C12 93.1(2)
C1 Mo1 C12 97.2(2)
C8 Mo1 C12 171.1(2)
C11 Mo1 C12 35.57(19)
C2 Mo1 C10 113.3(2)
C1 Mo1 C10 150.5(2)
C8 Mo1 C10 122.93(19)
C11 Mo1 C10 35.78(18)
C12 Mo1 C10 59.24(18)
C2 Mo1 C13 126.8(2)
C1 Mo1 C13 91.7(2)
C8 Mo1 C13 153.9(2)
C11 Mo1 C13 58.7(2)
C12 Mo1 C13 35.0(2)
C10 Mo1 C13 58.87(18)
C2 Mo1 C14 144.2(2)
C1 Mo1 C14 118.8(2)
C8 Mo1 C14 129.07(19)
C11 Mo1 C14 58.8(2)
C12 Mo1 C14 58.3(2)
C10 Mo1 C14 35.35(18)
C13 Mo1 C14 34.93(18)
C2 Mo1 Co1 87.96(16)
C1 Mo1 Co1 128.87(17)
C8 Mo1 Co1 45.77(15)
C11 Mo1 Co1 98.57(14)
C12 Mo1 Co1 133.57(15)
C10 Mo1 Co1 77.86(12)
C13 Mo1 Co1 131.63(14)
C14 Mo1 Co1 96.87(13)
C2 Mo1 Co2 123.50(17)
C1 Mo1 Co2 89.16(17)
C8 Mo1 Co2 45.36(15)
C11 Mo1 Co2 135.70(13)
C12 Mo1 Co2 143.39(16)
C10 Mo1 Co2 100.09(12)
C13 Mo1 Co2 109.22(16)
C14 Mo1 Co2 87.00(14)
Co1 Mo1 Co2 55.36(3)
C4 Co1 C3 98.6(3)
C4 Co1 C8 113.7(3)
C3 Co1 C8 93.9(3)
C4 Co1 P1 104.9(2)
C3 Co1 P1 106.9(3)
C8 Co1 P1 132.48(17)
C4 Co1 Co2 89.7(2)
C3 Co1 Co2 142.6(2)
C8 Co1 Co2 50.05(17)
P1 Co1 Co2 105.95(5)
C4 Co1 Mo1 152.7(2)
C3 Co1 Mo1 105.4(2)
C8 Co1 Mo1 52.36(16)
P1 Co1 Mo1 80.73(4)
Co2 Co1 Mo1 63.24(3)
C6 Co2 C7 105.4(4)
C6 Co2 C5 96.8(3)
C7 Co2 C5 103.0(3)
C6 Co2 C8 113.2(3)
C7 Co2 C8 90.9(3)
C5 Co2 C8 142.3(3)
C6 Co2 Co1 144.9(2)
C7 Co2 Co1 105.2(3)
C5 Co2 Co1 92.8(2)
C8 Co2 Co1 49.60(17)
C6 Co2 Mo1 83.9(2)
C7 Co2 Mo1 140.7(3)
C5 Co2 Mo1 113.9(2)
C8 Co2 Mo1 51.36(16)
Co1 Co2 Mo1 61.40(3)
C10 P1 C21 104.7(2)
C10 P1 C15 103.2(2)
C21 P1 C15 102.2(2)
C10 P1 Co1 101.82(17)
C21 P1 Co1 122.56(17)
C15 P1 Co1 119.9(2)
O1 C1 Mo1 178.0(6)
O2 C2 Mo1 179.0(5)
O3 C3 Co1 175.7(8)
O4 C4 Co1 177.7(6)
O5 C5 Co2 174.6(6)
O6 C6 Co2 177.6(7)
O7 C7 Co2 176.6(8)
C9 C8 Co1 129.5(5)
C9 C8 Co2 128.3(5)
Co1 C8 Co2 80.4(2)
C9 C8 Mo1 134.5(4)
Co1 C8 Mo1 81.9(2)
Co2 C8 Mo1 83.3(2)
C8 C9 H9A 109.5
C8 C9 H9B 109.5
H9A C9 H9B 109.5
C8 C9 H9C 109.5
H9A C9 H9C 109.5
H9B C9 H9C 109.5
C11 C10 C14 106.8(5)
C11 C10 P1 123.1(4)
C14 C10 P1 124.3(4)
C11 C10 Mo1 70.9(3)
C14 C10 Mo1 73.3(3)
P1 C10 Mo1 99.5(2)
C12 C11 C10 108.3(5)
C12 C11 Mo1 72.8(3)
C10 C11 Mo1 73.4(3)
C12 C11 H11 125.8
C10 C11 H11 125.8
Mo1 C11 H11 119.8
C13 C12 C11 108.5(5)
C13 C12 Mo1 74.1(3)
C11 C12 Mo1 71.7(3)
C13 C12 H12 125.7
C11 C12 H12 125.7
Mo1 C12 H12 120.3
C12 C13 C14 107.9(5)
C12 C13 Mo1 71.0(3)
C14 C13 Mo1 72.7(3)
C12 C13 H13 126.0
C14 C13 H13 126.0
Mo1 C13 H13 122.0
C13 C14 C10 108.5(5)
C13 C14 Mo1 72.4(3)
C10 C14 Mo1 71.3(3)
C13 C14 H14 125.8
C10 C14 H14 125.8
Mo1 C14 H14 122.2
C20 C15 C16 118.8(6)
C20 C15 P1 120.2(5)
C16 C15 P1 120.9(5)
C15 C16 C17 119.4(7)
C15 C16 H16 120.3
C17 C16 H16 120.3
C18 C17 C16 119.8(7)
C18 C17 H17 120.1
C16 C17 H17 120.1
C19 C18 C17 120.7(7)
C19 C18 H18 119.6
C17 C18 H18 119.6
C18 C19 C20 119.8(8)
C18 C19 H19 120.1
C20 C19 H19 120.1
C15 C20 C19 121.5(7)
C15 C20 H20 119.3
C19 C20 H20 119.3
C26 C21 C22 119.0(5)
C26 C21 P1 117.7(4)
C22 C21 P1 123.3(4)
C23 C22 C21 120.4(5)
C23 C22 H22 119.8
C21 C22 H22 119.8
C24 C23 C22 119.9(6)
C24 C23 H23 120.1
C22 C23 H23 120.1
C25 C24 C23 120.7(5)
C25 C24 H24 119.7
C23 C24 H24 119.7
C24 C25 C26 119.8(5)
C24 C25 H25 120.1
C26 C25 H25 120.1
C21 C26 C25 120.3(5)
C21 C26 H26 119.9
C25 C26 H26 119.9

loop_
_geom_bond_atom_site_label_1
_geom_bond_atom_site_label_2
_geom_bond_distance
Mo1 C2 1.977(6)
Mo1 C1 2.002(7)
Mo1 C8 2.120(5)
Mo1 C11 2.301(5)
Mo1 C12 2.315(5)
Mo1 C10 2.333(5)
Mo1 C13 2.355(5)
Mo1 C14 2.359(5)
Mo1 Co1 2.6500(10)
Mo1 Co2 2.6951(10)
Co1 C4 1.750(6)
Co1 C3 1.765(7)
Co1 C8 1.918(6)
Co1 P1 2.2290(16)
Co1 Co2 2.4833(12)
Co2 C6 1.768(8)
Co2 C7 1.783(8)
Co2 C5 1.803(7)
Co2 C8 1.931(6)
P1 C10 1.803(5)
P1 C21 1.831(5)
P1 C15 1.831(5)
O1 C1 1.133(7)
O2 C2 1.140(6)
O3 C3 1.131(7)
O4 C4 1.145(7)
O5 C5 1.126(7)
O6 C6 1.143(8)
O7 C7 1.147(9)
C8 C9 1.509(8)
C9 H9A 0.9600
C9 H9B 0.9600
C9 H9C 0.9600
C10 C11 1.424(7)
C10 C14 1.425(7)
C11 C12 1.410(8)
C11 H11 0.9300
C12 C13 1.403(8)
C12 H12 0.9300
C13 C14 1.415(7)
C13 H13 0.9300
C14 H14 0.9300
C15 C20 1.365(8)
C15 C16 1.376(8)
C16 C17 1.392(9)
C16 H16 0.9300
C17 C18 1.368(10)
C17 H17 0.9300
C18 C19 1.337(11)
C18 H18 0.9300
C19 C20 1.369(9)
C19 H19 0.9300
C20 H20 0.9300
C21 C26 1.384(7)
C21 C22 1.384(7)
C22 C23 1.379(8)
C22 H22 0.9300
C23 C24 1.371(8)
C23 H23 0.9300
C24 C25 1.365(8)
C24 H24 0.9300
C25 C26 1.387(7)
C25 H25 0.9300
C26 H26 0.9300

loop_
_geom_torsion_atom_site_label_1
_geom_torsion_atom_site_label_2
_geom_torsion_atom_site_label_3
_geom_torsion_atom_site_label_4
_geom_torsion
C2 Mo1 Co1 C4 -142.6(5)
C1 Mo1 Co1 C4 -63.1(5)
C8 Mo1 Co1 C4 -67.3(5)
C11 Mo1 Co1 C4 132.3(5)
C12 Mo1 Co1 C4 125.0(5)
C10 Mo1 Co1 C4 103.0(4)
C13 Mo1 Co1 C4 76.9(5)
C14 Mo1 Co1 C4 73.0(5)
Co2 Mo1 Co1 C4 -8.5(4)
C2 Mo1 Co1 C3 7.5(3)
C1 Mo1 Co1 C3 87.1(3)
C8 Mo1 Co1 C3 82.9(3)
C11 Mo1 Co1 C3 -77.5(3)
C12 Mo1 Co1 C3 -84.8(3)
C10 Mo1 Co1 C3 -106.9(3)
C13 Mo1 Co1 C3 -132.9(3)
C14 Mo1 Co1 C3 -136.8(3)
Co2 Mo1 Co1 C3 141.6(3)
C2 Mo1 Co1 C8 -75.4(3)
C1 Mo1 Co1 C8 4.1(3)
C11 Mo1 Co1 C8 -160.4(3)
C12 Mo1 Co1 C8 -167.7(3)
C10 Mo1 Co1 C8 170.2(2)
C13 Mo1 Co1 C8 144.2(3)
C14 Mo1 Co1 C8 140.2(3)
Co2 Mo1 Co1 C8 58.7(2)
C2 Mo1 Co1 P1 112.68(18)
C1 Mo1 Co1 P1 -167.8(2)
C8 Mo1 Co1 P1 -171.9(2)
C11 Mo1 Co1 P1 27.64(15)
C12 Mo1 Co1 P1 20.4(2)
C10 Mo1 Co1 P1 -1.72(13)
C13 Mo1 Co1 P1 -27.7(2)
C14 Mo1 Co1 P1 -31.69(14)
Co2 Mo1 Co1 P1 -113.22(5)
C2 Mo1 Co1 Co2 -134.10(18)
C1 Mo1 Co1 Co2 -54.6(2)
C8 Mo1 Co1 Co2 -58.7(2)
C11 Mo1 Co1 Co2 140.86(15)
C12 Mo1 Co1 Co2 133.6(2)
C10 Mo1 Co1 Co2 111.50(13)
C13 Mo1 Co1 Co2 85.5(2)
C14 Mo1 Co1 Co2 81.53(14)
C4 Co1 Co2 C6 166.2(5)
C3 Co1 Co2 C6 -90.0(6)
C8 Co1 Co2 C6 -71.9(5)
P1 Co1 Co2 C6 60.7(4)
Mo1 Co1 Co2 C6 -9.9(4)
C4 Co1 Co2 C7 -44.0(3)
C3 Co1 Co2 C7 59.8(4)
C8 Co1 Co2 C7 78.0(3)
P1 Co1 Co2 C7 -149.4(2)
Mo1 Co1 Co2 C7 140.0(2)
C4 Co1 Co2 C5 60.3(3)
C3 Co1 Co2 C5 164.1(4)
C8 Co1 Co2 C5 -177.7(3)
P1 Co1 Co2 C5 -45.2(2)
Mo1 Co1 Co2 C5 -115.8(2)
C4 Co1 Co2 C8 -121.9(3)
C3 Co1 Co2 C8 -18.2(4)
P1 Co1 Co2 C8 132.6(2)
Mo1 Co1 Co2 C8 62.0(2)
C4 Co1 Co2 Mo1 176.09(19)
C3 Co1 Co2 Mo1 -80.1(4)
C8 Co1 Co2 Mo1 -62.0(2)
P1 Co1 Co2 Mo1 70.62(4)
C2 Mo1 Co2 C6 -126.3(3)
C1 Mo1 Co2 C6 -45.1(3)
C8 Mo1 Co2 C6 -126.3(3)
C11 Mo1 Co2 C6 111.0(3)
C12 Mo1 Co2 C6 56.0(4)
C10 Mo1 Co2 C6 106.8(3)
C13 Mo1 Co2 C6 46.4(3)
C14 Mo1 Co2 C6 73.8(3)
Co1 Mo1 Co2 C6 174.3(3)
C2 Mo1 Co2 C7 -19.3(5)
C1 Mo1 Co2 C7 61.9(4)
C8 Mo1 Co2 C7 -19.3(5)
C11 Mo1 Co2 C7 -142.1(5)
C12 Mo1 Co2 C7 162.9(5)
C10 Mo1 Co2 C7 -146.2(4)
C13 Mo1 Co2 C7 153.4(4)
C14 Mo1 Co2 C7 -179.2(4)
Co1 Mo1 Co2 C7 -78.7(4)
C2 Mo1 Co2 C5 139.0(3)
C1 Mo1 Co2 C5 -139.8(3)
C8 Mo1 Co2 C5 139.0(3)
C11 Mo1 Co2 C5 16.2(3)
C12 Mo1 Co2 C5 -38.8(4)
C10 Mo1 Co2 C5 12.1(3)
C13 Mo1 Co2 C5 -48.3(3)
C14 Mo1 Co2 C5 -20.9(3)
Co1 Mo1 Co2 C5 79.6(2)
C2 Mo1 Co2 C8 0.0(3)
C1 Mo1 Co2 C8 81.2(3)
C11 Mo1 Co2 C8 -122.7(3)
C12 Mo1 Co2 C8 -177.7(3)
C10 Mo1 Co2 C8 -126.9(3)
C13 Mo1 Co2 C8 172.7(3)
C14 Mo1 Co2 C8 -159.9(3)
Co1 Mo1 Co2 C8 -59.4(2)
C2 Mo1 Co2 Co1 59.4(2)
C1 Mo1 Co2 Co1 140.62(16)
C8 Mo1 Co2 Co1 59.4(2)
C11 Mo1 Co2 Co1 -63.3(2)
C12 Mo1 Co2 Co1 -118.3(3)
C10 Mo1 Co2 Co1 -67.50(12)
C13 Mo1 Co2 Co1 -127.89(15)
C14 Mo1 Co2 Co1 -100.47(13)
C4 Co1 P1 C10 -150.4(3)
C3 Co1 P1 C10 105.6(3)
C8 Co1 P1 C10 -6.5(3)
Co2 Co1 P1 C10 -56.37(17)
Mo1 Co1 P1 C10 2.22(17)
C4 Co1 P1 C21 -34.2(3)
C3 Co1 P1 C21 -138.3(3)
C8 Co1 P1 C21 109.7(3)
Co2 Co1 P1 C21 59.8(2)
Mo1 Co1 P1 C21 118.39(19)
C4 Co1 P1 C15 96.7(3)
C3 Co1 P1 C15 -7.3(3)
C8 Co1 P1 C15 -119.3(3)
Co2 Co1 P1 C15 -169.23(19)
Mo1 Co1 P1 C15 -110.64(19)
C2 Mo1 C1 O1 -59(16)
C8 Mo1 C1 O1 -137(16)
C11 Mo1 C1 O1 19(16)
C12 Mo1 C1 O1 34(16)
C10 Mo1 C1 O1 68(16)
C13 Mo1 C1 O1 68(16)
C14 Mo1 C1 O1 91(16)
Co1 Mo1 C1 O1 -140(16)
Co2 Mo1 C1 O1 178(100)
C1 Mo1 C2 O2 13(33)
C8 Mo1 C2 O2 97(33)
C11 Mo1 C2 O2 -119(33)
C12 Mo1 C2 O2 -84(33)
C10 Mo1 C2 O2 -142(33)
C13 Mo1 C2 O2 -74(33)
C14 Mo1 C2 O2 -119(33)
Co1 Mo1 C2 O2 143(33)
Co2 Mo1 C2 O2 97(33)
C4 Co1 C3 O3 84(8)
C8 Co1 C3 O3 -30(8)
P1 Co1 C3 O3 -167(8)
Co2 Co1 C3 O3 -17(8)
Mo1 Co1 C3 O3 -82(8)
C3 Co1 C4 O4 -46(19)
C8 Co1 C4 O4 52(19)
P1 Co1 C4 O4 -156(19)
Co2 Co1 C4 O4 98(19)
Mo1 Co1 C4 O4 105(18)
C6 Co2 C5 O5 82(8)
C7 Co2 C5 O5 -25(8)
C8 Co2 C5 O5 -134(7)
Co1 Co2 C5 O5 -131(8)
Mo1 Co2 C5 O5 169(8)
C7 Co2 C6 O6 97(19)
C5 Co2 C6 O6 -8(19)
C8 Co2 C6 O6 -165(19)
Co1 Co2 C6 O6 -113(19)
Mo1 Co2 C6 O6 -122(19)
C6 Co2 C7 O7 117(12)
C5 Co2 C7 O7 -142(12)
C8 Co2 C7 O7 2(12)
Co1 Co2 C7 O7 -46(12)
Mo1 Co2 C7 O7 17(13)
C4 Co1 C8 C9 -64.5(6)
C3 Co1 C8 C9 36.7(6)
P1 Co1 C8 C9 153.9(4)
Co2 Co1 C8 C9 -132.4(6)
Mo1 Co1 C8 C9 143.1(6)
C4 Co1 C8 Co2 67.9(3)
C3 Co1 C8 Co2 169.1(3)
P1 Co1 C8 Co2 -73.7(2)
Mo1 Co1 C8 Co2 -84.51(18)
C4 Co1 C8 Mo1 152.5(2)
C3 Co1 C8 Mo1 -106.4(3)
P1 Co1 C8 Mo1 10.8(3)
Co2 Co1 C8 Mo1 84.51(18)
C6 Co2 C8 C9 -83.1(6)
C7 Co2 C8 C9 24.2(6)
C5 Co2 C8 C9 137.1(6)
Co1 Co2 C8 C9 133.4(6)
Mo1 Co2 C8 C9 -143.7(6)
C6 Co2 C8 Co1 143.5(3)
C7 Co2 C8 Co1 -109.3(3)
C5 Co2 C8 Co1 3.7(5)
Mo1 Co2 C8 Co1 82.85(19)
C6 Co2 C8 Mo1 60.7(3)
C7 Co2 C8 Mo1 167.9(3)
C5 Co2 C8 Mo1 -79.2(5)
Co1 Co2 C8 Mo1 -82.85(19)
C2 Mo1 C8 C9 -40.6(7)
C1 Mo1 C8 C9 43.8(7)
C11 Mo1 C8 C9 -108.1(7)
C12 Mo1 C8 C9 -49.4(17)
C10 Mo1 C8 C9 -150.8(6)
C13 Mo1 C8 C9 123.6(7)
C14 Mo1 C8 C9 165.7(6)
Co1 Mo1 C8 C9 -139.4(8)
Co2 Mo1 C8 C9 139.4(8)
C2 Mo1 C8 Co1 98.8(2)
C1 Mo1 C8 Co1 -176.8(2)
C11 Mo1 C8 Co1 31.4(4)
C12 Mo1 C8 Co1 90.0(14)
C10 Mo1 C8 Co1 -11.4(3)
C13 Mo1 C8 Co1 -96.9(5)
C14 Mo1 C8 Co1 -54.9(3)
Co2 Mo1 C8 Co1 -81.17(18)
C2 Mo1 C8 Co2 180.0(3)
C1 Mo1 C8 Co2 -95.6(2)
C11 Mo1 C8 Co2 112.5(3)
C12 Mo1 C8 Co2 171.2(13)
C10 Mo1 C8 Co2 69.7(3)
C13 Mo1 C8 Co2 -15.8(6)
C14 Mo1 C8 Co2 26.3(3)
Co1 Mo1 C8 Co2 81.17(18)
C21 P1 C10 C11 155.6(4)
C15 P1 C10 C11 49.0(5)
Co1 P1 C10 C11 -75.8(5)
C21 P1 C10 C14 -54.8(5)
C15 P1 C10 C14 -161.4(4)
Co1 P1 C10 C14 73.7(4)
C21 P1 C10 Mo1 -131.1(2)
C15 P1 C10 Mo1 122.3(2)
Co1 P1 C10 Mo1 -2.52(19)
C2 Mo1 C10 C11 41.6(4)
C1 Mo1 C10 C11 -78.4(5)
C8 Mo1 C10 C11 132.3(3)
C12 Mo1 C10 C11 -37.5(3)
C13 Mo1 C10 C11 -78.5(3)
C14 Mo1 C10 C11 -115.0(4)
Co1 Mo1 C10 C11 124.0(3)
Co2 Mo1 C10 C11 175.0(3)
C2 Mo1 C10 C14 156.6(3)
C1 Mo1 C10 C14 36.6(6)
C8 Mo1 C10 C14 -112.6(3)
C11 Mo1 C10 C14 115.0(4)
C12 Mo1 C10 C14 77.5(3)
C13 Mo1 C10 C14 36.5(3)
Co1 Mo1 C10 C14 -121.0(3)
Co2 Mo1 C10 C14 -70.0(3)
C2 Mo1 C10 P1 -80.3(3)
C1 Mo1 C10 P1 159.7(4)
C8 Mo1 C10 P1 10.5(3)
C11 Mo1 C10 P1 -121.9(4)
C12 Mo1 C10 P1 -159.4(3)
C13 Mo1 C10 P1 159.6(3)
C14 Mo1 C10 P1 123.1(4)
Co1 Mo1 C10 P1 2.12(16)
Co2 Mo1 C10 P1 53.2(2)
C14 C10 C11 C12 -0.2(6)
P1 C10 C11 C12 153.9(4)
Mo1 C10 C11 C12 64.9(4)
C14 C10 C11 Mo1 -65.0(4)
P1 C10 C11 Mo1 89.0(4)
C2 Mo1 C11 C12 101.8(4)
C1 Mo1 C11 C12 24.9(5)
C8 Mo1 C11 C12 166.9(3)
C10 Mo1 C11 C12 -115.9(5)
C13 Mo1 C11 C12 -36.9(3)
C14 Mo1 C11 C12 -78.0(4)
Co1 Mo1 C11 C12 -170.9(3)
Co2 Mo1 C11 C12 -122.9(3)
C2 Mo1 C11 C10 -142.3(3)
C1 Mo1 C11 C10 140.7(3)
C8 Mo1 C11 C10 -77.2(4)
C12 Mo1 C11 C10 115.9(5)
C13 Mo1 C11 C10 78.9(3)
C14 Mo1 C11 C10 37.8(3)
Co1 Mo1 C11 C10 -55.1(3)
Co2 Mo1 C11 C10 -7.0(4)
C10 C11 C12 C13 0.2(6)
Mo1 C11 C12 C13 65.4(4)
C10 C11 C12 Mo1 -65.3(4)
C2 Mo1 C12 C13 166.0(4)
C1 Mo1 C12 C13 82.5(4)
C8 Mo1 C12 C13 174.7(13)
C11 Mo1 C12 C13 -116.3(5)
C10 Mo1 C12 C13 -78.5(3)
C14 Mo1 C12 C13 -37.0(3)
Co1 Mo1 C12 C13 -103.9(3)
Co2 Mo1 C12 C13 -15.9(5)
C2 Mo1 C12 C11 -77.7(4)
C1 Mo1 C12 C11 -161.2(4)
C8 Mo1 C12 C11 -69.0(14)
C10 Mo1 C12 C11 37.8(3)
C13 Mo1 C12 C11 116.3(5)
C14 Mo1 C12 C11 79.3(4)
Co1 Mo1 C12 C11 12.4(4)
Co2 Mo1 C12 C11 100.4(4)
C11 C12 C13 C14 -0.1(6)
Mo1 C12 C13 C14 63.7(4)
C11 C12 C13 Mo1 -63.8(4)
C2 Mo1 C13 C12 -17.5(4)
C1 Mo1 C13 C12 -100.2(4)
C8 Mo1 C13 C12 -178.1(4)
C11 Mo1 C13 C12 37.6(3)
C10 Mo1 C13 C12 79.7(4)
C14 Mo1 C13 C12 116.6(5)
Co1 Mo1 C13 C12 109.8(3)
Co2 Mo1 C13 C12 170.1(3)
C2 Mo1 C13 C14 -134.2(4)
C1 Mo1 C13 C14 143.1(4)
C8 Mo1 C13 C14 65.2(6)
C11 Mo1 C13 C14 -79.0(4)
C12 Mo1 C13 C14 -116.6(5)
C10 Mo1 C13 C14 -36.9(3)
Co1 Mo1 C13 C14 -6.9(5)
Co2 Mo1 C13 C14 53.4(4)
C12 C13 C14 C10 0.0(6)
Mo1 C13 C14 C10 62.6(4)
C12 C13 C14 Mo1 -62.6(4)
C11 C10 C14 C13 0.1(6)
P1 C10 C14 C13 -153.6(4)
Mo1 C10 C14 C13 -63.3(4)
C11 C10 C14 Mo1 63.4(4)
P1 C10 C14 Mo1 -90.3(4)
C2 Mo1 C14 C13 78.8(5)
C1 Mo1 C14 C13 -43.2(4)
C8 Mo1 C14 C13 -149.0(4)
C11 Mo1 C14 C13 78.9(4)
C12 Mo1 C14 C13 37.0(4)
C10 Mo1 C14 C13 117.2(5)
Co1 Mo1 C14 C13 174.8(3)
Co2 Mo1 C14 C13 -130.6(4)
C2 Mo1 C14 C10 -38.5(5)
C1 Mo1 C14 C10 -160.4(3)
C8 Mo1 C14 C10 93.8(4)
C11 Mo1 C14 C10 -38.3(3)
C12 Mo1 C14 C10 -80.3(3)
C13 Mo1 C14 C10 -117.2(5)
Co1 Mo1 C14 C10 57.6(3)
Co2 Mo1 C14 C10 112.2(3)
C10 P1 C15 C20 -137.6(5)
C21 P1 C15 C20 113.9(5)
Co1 P1 C15 C20 -25.4(5)
C10 P1 C15 C16 45.4(5)
C21 P1 C15 C16 -63.1(5)
Co1 P1 C15 C16 157.6(4)
C20 C15 C16 C17 0.3(9)
P1 C15 C16 C17 177.3(4)
C15 C16 C17 C18 -0.1(9)
C16 C17 C18 C19 0.3(11)
C17 C18 C19 C20 -0.7(12)
C16 C15 C20 C19 -0.8(10)
P1 C15 C20 C19 -177.8(6)
C18 C19 C20 C15 1.0(12)
C10 P1 C21 C26 161.5(4)
C15 P1 C21 C26 -91.2(4)
Co1 P1 C21 C26 46.7(5)
C10 P1 C21 C22 -18.4(5)
C15 P1 C21 C22 88.9(5)
Co1 P1 C21 C22 -133.1(4)
C26 C21 C22 C23 -1.0(9)
P1 C21 C22 C23 178.8(5)
C21 C22 C23 C24 1.2(10)
C22 C23 C24 C25 0.1(10)
C23 C24 C25 C26 -1.5(10)
C22 C21 C26 C25 -0.4(8)
P1 C21 C26 C25 179.7(4)
C24 C25 C26 C21 1.6(9)
